data_1550607
loop_
_publ_author_name
'Sharma, Mahendra Kumar'
'Sinhababu, Soumen'
'Mahawar, Pritam'
'Mukherjee, Goutam'
'Pandey, Bhawana'
'Rajaraman, Gopalan'
'Selvarajan, Nagendran'

_publ_section_title
;
 Donor-Acceptor-Stabilized Germanium Analogues of Acid Chloride, Ester,
 and Acyl Pyrrole Compounds: Synthesis and Reactivity
;
_journal_name_full 'Chemical Science'
_journal_paper_doi 10.1039/C8SC05380D
_journal_year 2019
_chemical_formula_moiety 'C33 H23 B Cl F15 Ge N2 O, C H2 Cl2'
_chemical_formula_sum 'C34 H25 B Cl3 F15 Ge N2 O'
_chemical_formula_weight 952.33
_chemical_name_systematic
; 
 ? 
;
_space_group_IT_number 2
_symmetry_cell_setting triclinic
_symmetry_space_group_name_Hall '-P 1'
_symmetry_space_group_name_H-M 'P -1'
_atom_sites_solution_hydrogens geom
_atom_sites_solution_primary direct
_atom_sites_solution_secondary difmap
_audit_creation_method SHELXL-97
_audit_update_record
;
2018-06-22 deposited with the CCDC.    2019-02-18 downloaded from the CCDC.
;
_cell_angle_alpha 62.827(3)
_cell_angle_beta 73.967(3)
_cell_angle_gamma 81.201(3)
_cell_formula_units_Z 2
_cell_length_a 11.7309(18)
_cell_length_b 13.344(2)
_cell_length_c 13.627(2)
_cell_measurement_reflns_used 3310
_cell_measurement_temperature 100(2)
_cell_measurement_theta_max 24.9465
_cell_measurement_theta_min 2.183
_cell_volume 1823.0(5)
_computing_cell_refinement 'Bruker SMART'
_computing_data_collection 'Bruker SMART'
_computing_data_reduction 'Bruker SAINT'
_computing_molecular_graphics 'Bruker SHELXTL'
_computing_publication_material 'Bruker SHELXTL'
_computing_structure_refinement 'SHELXL-97 (Sheldrick, 1997)'
_computing_structure_solution 'SHELXS-97 (Sheldrick, 1990)'
_diffrn_ambient_temperature 100(2)
_diffrn_measured_fraction_theta_full 0.984
_diffrn_measured_fraction_theta_max 0.984
_diffrn_measurement_device_type 'CCD area detector'
_diffrn_measurement_method 'phi and omega scans'
_diffrn_radiation_monochromator graphite
_diffrn_radiation_source 'fine-focus sealed tube'
_diffrn_radiation_type MoK\a
_diffrn_radiation_wavelength 0.71073
_diffrn_reflns_av_R_equivalents 0.0265
_diffrn_reflns_av_sigmaI/netI 0.0537
_diffrn_reflns_limit_h_max 13
_diffrn_reflns_limit_h_min -13
_diffrn_reflns_limit_k_max 15
_diffrn_reflns_limit_k_min -15
_diffrn_reflns_limit_l_max 14
_diffrn_reflns_limit_l_min -16
_diffrn_reflns_number 9590
_diffrn_reflns_theta_full 24.99
_diffrn_reflns_theta_max 24.99
_diffrn_reflns_theta_min 1.73
_exptl_absorpt_coefficient_mu 1.171
_exptl_absorpt_correction_T_max 0.641
_exptl_absorpt_correction_T_min 0.617
_exptl_absorpt_correction_type multi-scan
_exptl_absorpt_process_details '(SADABS; Bruker, 2000)'
_exptl_crystal_colour yellow
_exptl_crystal_density_diffrn 1.735
_exptl_crystal_density_method 'not measured'
_exptl_crystal_description block
_exptl_crystal_F_000 948.0
_exptl_crystal_size_max 0.421
_exptl_crystal_size_mid 0.393
_exptl_crystal_size_min 0.380
_refine_diff_density_max 0.712
_refine_diff_density_min -0.632
_refine_diff_density_rms 0.176
_refine_ls_extinction_method none
_refine_ls_goodness_of_fit_ref 1.086
_refine_ls_hydrogen_treatment mixed
_refine_ls_matrix_type full
_refine_ls_number_parameters 518
_refine_ls_number_reflns 6318
_refine_ls_number_restraints 0
_refine_ls_restrained_S_all 1.086
_refine_ls_R_factor_all 0.0580
_refine_ls_R_factor_gt 0.0463
_refine_ls_shift/su_max 0.000
_refine_ls_shift/su_mean 0.000
_refine_ls_structure_factor_coef Fsqd
_refine_ls_weighting_details 'calc w=1/[\s^2^(Fo^2^)+(0.0828P)^2^+0.0000P] where P=(Fo^2^+2Fc^2^)/3'
_refine_ls_weighting_scheme calc
_refine_ls_wR_factor_gt 0.1182
_refine_ls_wR_factor_ref 0.1384
_reflns_number_gt 5373
_reflns_number_total 6318
_reflns_threshold_expression >2sigma(I)
_cod_data_source_file c8sc05380d2.cif
_cod_data_source_block Compound_11__sharma3m
_cod_database_code 1550607

loop_
_symmetry_equiv_pos_as_xyz
'x, y, z'
'-x, -y, -z'

loop_
_atom_site_label
_atom_site_type_symbol
_atom_site_fract_x
_atom_site_fract_y
_atom_site_fract_z
_atom_site_U_iso_or_equiv
_atom_site_adp_type
_atom_site_occupancy
_atom_site_symmetry_multiplicity
_atom_site_calc_flag
_atom_site_refinement_flags
Ge1 Ge 0.91286(3) 0.71683(3) 0.70299(3) 0.01382(14) Uani 1 1 d .
Cl1 Cl 0.92652(8) 0.87388(8) 0.55741(8) 0.0227(2) Uani 1 1 d .
Cl2 Cl 0.78050(15) 0.13154(12) 0.29248(15) 0.0675(5) Uani 1 1 d .
Cl3 Cl 0.87177(13) 0.03002(15) 0.13663(13) 0.0657(5) Uani 1 1 d .
O1 O 0.8140(2) 0.6326(2) 0.7086(2) 0.0174(6) Uani 1 1 d .
N1 N 1.0529(3) 0.6405(3) 0.7303(3) 0.0142(7) Uani 1 1 d .
N2 N 0.8959(3) 0.7375(3) 0.8313(3) 0.0154(7) Uani 1 1 d .
B1 B 0.7084(4) 0.6529(4) 0.6602(4) 0.0170(9) Uani 1 1 d .
F1 F 0.84767(19) 0.45085(19) 0.6721(2) 0.0256(5) Uani 1 1 d .
F2 F 0.7749(2) 0.24105(19) 0.7689(2) 0.0301(6) Uani 1 1 d .
F3 F 0.5412(2) 0.19648(19) 0.8552(2) 0.0276(6) Uani 1 1 d .
F4 F 0.37929(19) 0.3696(2) 0.8435(2) 0.0288(6) Uani 1 1 d .
F5 F 0.44878(18) 0.57801(18) 0.7572(2) 0.0236(5) Uani 1 1 d .
F6 F 0.94989(18) 0.6724(2) 0.48963(19) 0.0259(5) Uani 1 1 d .
F7 F 0.9776(2) 0.7247(2) 0.2726(2) 0.0332(6) Uani 1 1 d .
F8 F 0.7882(2) 0.7673(2) 0.1806(2) 0.0342(6) Uani 1 1 d .
F9 F 0.5648(2) 0.7644(2) 0.3123(2) 0.0288(6) Uani 1 1 d .
F10 F 0.53380(18) 0.71706(19) 0.52979(18) 0.0226(5) Uani 1 1 d .
F11 F 0.5714(2) 0.6024(2) 0.89152(19) 0.0285(6) Uani 1 1 d .
F12 F 0.4349(2) 0.7429(3) 0.9656(2) 0.0428(7) Uani 1 1 d .
F13 F 0.4188(2) 0.9663(2) 0.8234(2) 0.0440(7) Uani 1 1 d .
F14 F 0.5330(2) 1.0418(2) 0.6007(2) 0.0378(6) Uani 1 1 d .
F15 F 0.6589(2) 0.90212(19) 0.52094(19) 0.0251(5) Uani 1 1 d .
C1 C 1.0740(3) 0.6293(3) 0.8280(3) 0.0149(8) Uani 1 1 d .
C2 C 1.1738(3) 0.5689(3) 0.8653(3) 0.0187(8) Uani 1 1 d .
H2 H 1.2208 0.5368 0.8191 0.022 Uiso 1 1 calc R
C3 C 1.2157(3) 0.5480(3) 0.9588(3) 0.0218(9) Uani 1 1 d .
H3 H 1.2877 0.5077 0.9634 0.026 Uiso 1 1 calc R
C4 C 1.1662(4) 0.5785(4) 1.0461(3) 0.0252(9) Uani 1 1 d .
H4 H 1.2086 0.5577 1.1013 0.030 Uiso 1 1 calc R
C5 C 1.0593(4) 0.6370(3) 1.0594(3) 0.0237(9) Uani 1 1 d .
H5 H 1.0382 0.6488 1.1243 0.028 Uiso 1 1 calc R
C6 C 0.9793(3) 0.6804(3) 0.9912(3) 0.0204(9) Uani 1 1 d .
H6 H 0.9110 0.7132 1.0201 0.025 Uiso 1 1 calc R
C7 C 0.9825(3) 0.6839(3) 0.8873(3) 0.0145(8) Uani 1 1 d .
C8 C 1.1285(3) 0.5817(3) 0.6641(3) 0.0166(8) Uani 1 1 d .
H8A H 1.0836 0.5762 0.6168 0.020 Uiso 1 1 calc R
H8B H 1.1463 0.5056 0.7167 0.020 Uiso 1 1 calc R
C9 C 0.7922(3) 0.7962(3) 0.8762(3) 0.0186(8) Uani 1 1 d .
H9A H 0.7587 0.7458 0.9546 0.022 Uiso 1 1 calc R
H9B H 0.7325 0.8105 0.8339 0.022 Uiso 1 1 calc R
C10 C 1.2461(3) 0.6388(3) 0.5880(3) 0.0194(8) Uani 1 1 d .
H10 H 1.2866 0.6529 0.6343 0.023 Uiso 1 1 calc R
C11 C 0.8172(4) 0.9073(3) 0.8714(3) 0.0230(9) Uani 1 1 d .
H11 H 0.8773 0.8926 0.9144 0.028 Uiso 1 1 calc R
C12 C 1.2277(4) 0.7512(4) 0.4888(4) 0.0293(10) Uani 1 1 d .
H12A H 1.3034 0.7819 0.4422 0.044 Uiso 1 1 calc R
H12B H 1.1832 0.8028 0.5174 0.044 Uiso 1 1 calc R
H12C H 1.1848 0.7396 0.4443 0.044 Uiso 1 1 calc R
C13 C 1.3239(4) 0.5573(4) 0.5453(4) 0.0267(9) Uani 1 1 d .
H13A H 1.2825 0.5372 0.5055 0.040 Uiso 1 1 calc R
H13B H 1.3419 0.4906 0.6086 0.040 Uiso 1 1 calc R
H13C H 1.3964 0.5928 0.4949 0.040 Uiso 1 1 calc R
C14 C 0.8638(4) 0.9946(4) 0.7518(4) 0.0351(11) Uani 1 1 d .
H14A H 0.8054 1.0116 0.7086 0.053 Uiso 1 1 calc R
H14B H 0.9353 0.9657 0.7172 0.053 Uiso 1 1 calc R
H14C H 0.8805 1.0619 0.7536 0.053 Uiso 1 1 calc R
C15 C 0.7035(4) 0.9501(4) 0.9298(4) 0.0343(11) Uani 1 1 d .
H15A H 0.7186 1.0187 0.9301 0.052 Uiso 1 1 calc R
H15B H 0.6774 0.8944 1.0064 0.052 Uiso 1 1 calc R
H15C H 0.6429 0.9643 0.8894 0.052 Uiso 1 1 calc R
C16 C 0.6528(3) 0.5266(3) 0.7140(3) 0.0163(8) Uani 1 1 d .
C17 C 0.7298(3) 0.4350(3) 0.7174(3) 0.0181(8) Uani 1 1 d .
C18 C 0.6948(3) 0.3257(3) 0.7637(3) 0.0196(8) Uani 1 1 d .
C19 C 0.5763(3) 0.3023(3) 0.8073(3) 0.0201(9) Uani 1 1 d .
C20 C 0.4964(3) 0.3906(3) 0.8011(3) 0.0193(8) Uani 1 1 d .
C21 C 0.5353(3) 0.4977(3) 0.7564(3) 0.0177(8) Uani 1 1 d .
C22 C 0.7390(3) 0.6939(3) 0.5221(3) 0.0169(8) Uani 1 1 d .
C23 C 0.8492(3) 0.6961(3) 0.4506(3) 0.0184(8) Uani 1 1 d .
C24 C 0.8671(3) 0.7222(4) 0.3373(3) 0.0233(9) Uani 1 1 d .
C25 C 0.7715(4) 0.7453(3) 0.2900(3) 0.0227(9) Uani 1 1 d .
C26 C 0.6594(3) 0.7440(3) 0.3568(3) 0.0200(9) Uani 1 1 d .
C27 C 0.6462(3) 0.7185(3) 0.4687(3) 0.0171(8) Uani 1 1 d .
C28 C 0.6187(3) 0.7426(3) 0.7015(3) 0.0177(8) Uani 1 1 d .
C29 C 0.5612(3) 0.7101(3) 0.8143(3) 0.0220(9) Uani 1 1 d .
C30 C 0.4912(3) 0.7822(4) 0.8559(3) 0.0256(10) Uani 1 1 d .
C31 C 0.4825(4) 0.8942(4) 0.7843(4) 0.0276(10) Uani 1 1 d .
C32 C 0.5407(4) 0.9323(4) 0.6722(4) 0.0260(10) Uani 1 1 d .
C33 C 0.6061(3) 0.8567(3) 0.6329(3) 0.0206(9) Uani 1 1 d .
C37 C 0.8083(5) 0.0067(4) 0.2785(4) 0.0452(13) Uani 1 1 d .
H37A H 0.7345 -0.0322 0.3052 0.054 Uiso 1 1 calc R
H37B H 0.8617 -0.0415 0.3257 0.054 Uiso 1 1 calc R

loop_
_atom_site_aniso_label
_atom_site_aniso_U_11
_atom_site_aniso_U_22
_atom_site_aniso_U_33
_atom_site_aniso_U_23
_atom_site_aniso_U_13
_atom_site_aniso_U_12
Ge1 0.0112(2) 0.0167(2) 0.0153(2) -0.00740(17) -0.00535(16) 0.00021(15)
Cl1 0.0247(5) 0.0202(5) 0.0206(5) -0.0039(4) -0.0092(4) -0.0025(4)
Cl2 0.0678(10) 0.0386(8) 0.0913(12) -0.0253(8) -0.0060(9) -0.0222(7)
Cl3 0.0509(9) 0.0902(12) 0.0511(9) -0.0227(8) -0.0046(7) -0.0294(8)
O1 0.0152(13) 0.0192(14) 0.0192(14) -0.0074(11) -0.0077(11) -0.0015(11)
N1 0.0119(15) 0.0187(17) 0.0170(16) -0.0108(13) -0.0068(13) 0.0020(13)
N2 0.0141(16) 0.0180(17) 0.0172(16) -0.0108(14) -0.0037(13) 0.0011(13)
B1 0.011(2) 0.021(2) 0.022(2) -0.0093(19) -0.0093(18) 0.0016(17)
F1 0.0148(11) 0.0259(13) 0.0376(14) -0.0171(11) -0.0030(10) 0.0006(10)
F2 0.0264(13) 0.0212(13) 0.0446(16) -0.0167(11) -0.0111(12) 0.0069(10)
F3 0.0329(14) 0.0196(13) 0.0319(14) -0.0086(11) -0.0121(11) -0.0059(10)
F4 0.0145(11) 0.0275(13) 0.0400(15) -0.0105(11) -0.0043(11) -0.0064(10)
F5 0.0120(11) 0.0234(12) 0.0345(14) -0.0118(11) -0.0077(10) 0.0027(9)
F6 0.0128(11) 0.0409(15) 0.0280(13) -0.0176(11) -0.0083(10) 0.0033(10)
F7 0.0214(13) 0.0525(17) 0.0270(14) -0.0235(13) 0.0012(11) 0.0027(12)
F8 0.0362(14) 0.0522(17) 0.0199(13) -0.0203(12) -0.0072(11) -0.0014(13)
F9 0.0237(13) 0.0426(15) 0.0284(13) -0.0178(12) -0.0155(11) 0.0008(11)
F10 0.0135(11) 0.0337(14) 0.0211(12) -0.0119(10) -0.0044(9) -0.0013(10)
F11 0.0336(14) 0.0301(14) 0.0187(12) -0.0082(11) -0.0060(11) -0.0004(11)
F12 0.0384(16) 0.066(2) 0.0271(15) -0.0286(14) -0.0011(12) 0.0046(14)
F13 0.0372(15) 0.0539(19) 0.0588(19) -0.0442(16) -0.0156(14) 0.0213(14)
F14 0.0431(16) 0.0231(14) 0.0509(17) -0.0184(13) -0.0199(13) 0.0118(12)
F15 0.0284(13) 0.0209(12) 0.0238(13) -0.0079(10) -0.0068(10) 0.0004(10)
C1 0.0122(18) 0.018(2) 0.0151(19) -0.0066(16) -0.0034(15) -0.0041(15)
C2 0.0166(19) 0.020(2) 0.021(2) -0.0110(17) -0.0062(16) 0.0013(16)
C3 0.021(2) 0.022(2) 0.024(2) -0.0083(18) -0.0101(17) -0.0007(17)
C4 0.027(2) 0.030(2) 0.020(2) -0.0074(18) -0.0125(18) -0.0035(19)
C5 0.033(2) 0.023(2) 0.019(2) -0.0104(18) -0.0099(18) -0.0016(18)
C6 0.021(2) 0.021(2) 0.022(2) -0.0122(17) -0.0027(17) -0.0028(17)
C7 0.0145(18) 0.0121(18) 0.0169(19) -0.0057(15) -0.0029(15) -0.0036(15)
C8 0.0136(18) 0.022(2) 0.021(2) -0.0144(17) -0.0071(16) 0.0029(16)
C9 0.0131(19) 0.027(2) 0.020(2) -0.0146(17) -0.0036(16) 0.0041(16)
C10 0.0127(18) 0.026(2) 0.024(2) -0.0151(18) -0.0043(16) 0.0006(16)
C11 0.023(2) 0.023(2) 0.025(2) -0.0123(18) -0.0075(18) 0.0017(17)
C12 0.025(2) 0.030(2) 0.026(2) -0.0079(19) -0.0007(18) -0.0025(19)
C13 0.021(2) 0.034(2) 0.028(2) -0.019(2) -0.0006(18) -0.0010(19)
C14 0.042(3) 0.025(2) 0.038(3) -0.018(2) -0.004(2) 0.000(2)
C15 0.031(2) 0.036(3) 0.042(3) -0.026(2) -0.005(2) 0.006(2)
C16 0.0181(19) 0.019(2) 0.0152(19) -0.0074(16) -0.0081(16) -0.0020(16)
C17 0.0149(19) 0.025(2) 0.018(2) -0.0108(17) -0.0077(16) -0.0006(16)
C18 0.023(2) 0.021(2) 0.020(2) -0.0134(17) -0.0083(17) 0.0026(17)
C19 0.027(2) 0.018(2) 0.019(2) -0.0079(17) -0.0100(17) -0.0036(17)
C20 0.0134(19) 0.026(2) 0.019(2) -0.0087(17) -0.0038(16) -0.0057(16)
C21 0.0151(19) 0.022(2) 0.019(2) -0.0106(17) -0.0080(16) 0.0037(16)
C22 0.019(2) 0.016(2) 0.021(2) -0.0098(16) -0.0095(16) 0.0016(16)
C23 0.0169(19) 0.020(2) 0.023(2) -0.0109(17) -0.0096(17) 0.0008(16)
C24 0.018(2) 0.027(2) 0.025(2) -0.0138(18) -0.0012(17) -0.0007(17)
C25 0.031(2) 0.028(2) 0.016(2) -0.0137(18) -0.0078(18) 0.0011(18)
C26 0.019(2) 0.022(2) 0.025(2) -0.0109(17) -0.0121(17) -0.0006(17)
C27 0.0148(19) 0.017(2) 0.022(2) -0.0105(16) -0.0054(16) 0.0009(16)
C28 0.0130(18) 0.023(2) 0.024(2) -0.0135(17) -0.0104(16) 0.0017(16)
C29 0.019(2) 0.027(2) 0.023(2) -0.0112(18) -0.0106(17) 0.0015(17)
C30 0.017(2) 0.046(3) 0.023(2) -0.023(2) -0.0037(17) 0.0007(19)
C31 0.017(2) 0.038(3) 0.043(3) -0.031(2) -0.011(2) 0.0095(19)
C32 0.022(2) 0.026(2) 0.040(3) -0.020(2) -0.017(2) 0.0071(18)
C33 0.0146(19) 0.028(2) 0.023(2) -0.0124(18) -0.0082(17) -0.0011(17)
C37 0.048(3) 0.039(3) 0.046(3) -0.012(2) -0.014(3) -0.012(2)

loop_
_atom_type_symbol
_atom_type_description
_atom_type_scat_dispersion_real
_atom_type_scat_dispersion_imag
_atom_type_scat_source
C C 0.0033 0.0016 'International Tables Vol C Tables 4.2.6.8 and 6.1.1.4'
H H 0.0000 0.0000 'International Tables Vol C Tables 4.2.6.8 and 6.1.1.4'
B B 0.0013 0.0007 'International Tables Vol C Tables 4.2.6.8 and 6.1.1.4'
N N 0.0061 0.0033 'International Tables Vol C Tables 4.2.6.8 and 6.1.1.4'
O O 0.0106 0.0060 'International Tables Vol C Tables 4.2.6.8 and 6.1.1.4'
F F 0.0171 0.0103 'International Tables Vol C Tables 4.2.6.8 and 6.1.1.4'
Cl Cl 0.1484 0.1585 'International Tables Vol C Tables 4.2.6.8 and 6.1.1.4'
Ge Ge 0.1547 1.8001 'International Tables Vol C Tables 4.2.6.8 and 6.1.1.4'

loop_
_geom_angle_atom_site_label_1
_geom_angle_atom_site_label_2
_geom_angle_atom_site_label_3
_geom_angle
O1 Ge1 N1 111.60(13)
O1 Ge1 N2 116.79(13)
N1 Ge1 N2 87.46(13)
O1 Ge1 Cl1 112.25(9)
N1 Ge1 Cl1 116.19(10)
N2 Ge1 Cl1 110.52(10)
B1 O1 Ge1 134.6(2)
C1 N1 C8 121.8(3)
C1 N1 Ge1 112.8(2)
C8 N1 Ge1 124.8(2)
C7 N2 C9 122.8(3)
C7 N2 Ge1 112.9(2)
C9 N2 Ge1 124.1(2)
O1 B1 C22 114.9(3)
O1 B1 C16 104.7(3)
C22 B1 C16 103.5(3)
O1 B1 C28 106.2(3)
C22 B1 C28 113.5(3)
C16 B1 C28 113.8(3)
N1 C1 C2 120.8(3)
N1 C1 C7 113.7(3)
C2 C1 C7 125.5(3)
C3 C2 C1 131.6(4)
C3 C2 H2 114.2
C1 C2 H2 114.2
C4 C3 C2 129.4(4)
C4 C3 H3 115.3
C2 C3 H3 115.3
C3 C4 C5 126.2(4)
C3 C4 H4 116.9
C5 C4 H4 116.9
C6 C5 C4 130.0(4)
C6 C5 H5 115.0
C4 C5 H5 115.0
C5 C6 C7 131.5(4)
C5 C6 H6 114.2
C7 C6 H6 114.2
N2 C7 C6 121.6(3)
N2 C7 C1 113.0(3)
C6 C7 C1 125.4(3)
N1 C8 C10 114.8(3)
N1 C8 H8A 108.6
C10 C8 H8A 108.6
N1 C8 H8B 108.6
C10 C8 H8B 108.6
H8A C8 H8B 107.6
N2 C9 C11 115.9(3)
N2 C9 H9A 108.3
C11 C9 H9A 108.3
N2 C9 H9B 108.3
C11 C9 H9B 108.3
H9A C9 H9B 107.4
C12 C10 C13 110.8(3)
C12 C10 C8 112.6(3)
C13 C10 C8 108.3(3)
C12 C10 H10 108.3
C13 C10 H10 108.3
C8 C10 H10 108.3
C14 C11 C9 112.7(3)
C14 C11 C15 111.2(4)
C9 C11 C15 108.5(3)
C14 C11 H11 108.1
C9 C11 H11 108.1
C15 C11 H11 108.1
C10 C12 H12A 109.5
C10 C12 H12B 109.5
H12A C12 H12B 109.5
C10 C12 H12C 109.5
H12A C12 H12C 109.5
H12B C12 H12C 109.5
C10 C13 H13A 109.5
C10 C13 H13B 109.5
H13A C13 H13B 109.5
C10 C13 H13C 109.5
H13A C13 H13C 109.5
H13B C13 H13C 109.5
C11 C14 H14A 109.5
C11 C14 H14B 109.5
H14A C14 H14B 109.5
C11 C14 H14C 109.5
H14A C14 H14C 109.5
H14B C14 H14C 109.5
C11 C15 H15A 109.5
C11 C15 H15B 109.5
H15A C15 H15B 109.5
C11 C15 H15C 109.5
H15A C15 H15C 109.5
H15B C15 H15C 109.5
C21 C16 C17 112.9(3)
C21 C16 B1 128.1(3)
C17 C16 B1 119.1(3)
F1 C17 C18 115.6(3)
F1 C17 C16 120.0(3)
C18 C17 C16 124.4(4)
F2 C18 C19 119.4(4)
F2 C18 C17 121.0(3)
C19 C18 C17 119.6(4)
F3 C19 C20 121.5(4)
F3 C19 C18 120.3(4)
C20 C19 C18 118.1(4)
F4 C20 C21 120.6(3)
F4 C20 C19 119.1(3)
C21 C20 C19 120.3(4)
F5 C21 C20 115.3(3)
F5 C21 C16 120.1(3)
C20 C21 C16 124.6(4)
C23 C22 C27 113.1(3)
C23 C22 B1 127.4(3)
C27 C22 B1 119.1(3)
F6 C23 C24 115.1(3)
F6 C23 C22 120.7(3)
C24 C23 C22 124.2(3)
F7 C24 C25 119.5(4)
F7 C24 C23 120.7(4)
C25 C24 C23 119.8(4)
F8 C25 C24 120.0(4)
F8 C25 C26 121.1(4)
C24 C25 C26 118.8(4)
F9 C26 C27 121.1(3)
F9 C26 C25 119.6(3)
C27 C26 C25 119.3(3)
F10 C27 C26 116.2(3)
F10 C27 C22 118.9(3)
C26 C27 C22 124.9(4)
C29 C28 C33 114.0(3)
C29 C28 B1 120.9(3)
C33 C28 B1 124.6(3)
F11 C29 C28 120.2(3)
F11 C29 C30 115.8(4)
C28 C29 C30 124.0(4)
F12 C30 C31 120.5(4)
F12 C30 C29 120.2(4)
C31 C30 C29 119.3(4)
F13 C31 C30 120.4(4)
F13 C31 C32 120.2(4)
C30 C31 C32 119.4(4)
F14 C32 C31 120.2(4)
F14 C32 C33 120.3(4)
C31 C32 C33 119.6(4)
F15 C33 C32 115.2(4)
F15 C33 C28 121.2(3)
C32 C33 C28 123.7(4)
Cl2 C37 Cl3 112.0(3)
Cl2 C37 H37A 109.2
Cl3 C37 H37A 109.2
Cl2 C37 H37B 109.2
Cl3 C37 H37B 109.2
H37A C37 H37B 107.9

loop_
_geom_bond_atom_site_label_1
_geom_bond_atom_site_label_2
_geom_bond_distance
Ge1 O1 1.698(2)
Ge1 N1 1.831(3)
Ge1 N2 1.846(3)
Ge1 Cl1 2.1173(10)
Cl2 C37 1.734(5)
Cl3 C37 1.765(5)
O1 B1 1.493(5)
N1 C1 1.359(4)
N1 C8 1.486(4)
N2 C7 1.354(5)
N2 C9 1.484(4)
B1 C22 1.648(6)
B1 C16 1.658(6)
B1 C28 1.662(6)
F1 C17 1.355(4)
F2 C18 1.343(4)
F3 C19 1.333(4)
F4 C20 1.353(4)
F5 C21 1.360(4)
F6 C23 1.362(4)
F7 C24 1.347(4)
F8 C25 1.342(4)
F9 C26 1.342(4)
F10 C27 1.349(4)
F11 C29 1.350(5)
F12 C30 1.337(5)
F13 C31 1.341(4)
F14 C32 1.342(5)
F15 C33 1.352(4)
C1 C2 1.394(5)
C1 C7 1.468(5)
C2 C3 1.387(5)
C2 H2 0.9300
C3 C4 1.381(6)
C3 H3 0.9300
C4 C5 1.385(6)
C4 H4 0.9300
C5 C6 1.380(5)
C5 H5 0.9300
C6 C7 1.385(5)
C6 H6 0.9300
C8 C10 1.539(5)
C8 H8A 0.9700
C8 H8B 0.9700
C9 C11 1.524(5)
C9 H9A 0.9700
C9 H9B 0.9700
C10 C12 1.528(6)
C10 C13 1.529(5)
C10 H10 0.9800
C11 C14 1.510(6)
C11 C15 1.528(6)
C11 H11 0.9800
C12 H12A 0.9600
C12 H12B 0.9600
C12 H12C 0.9600
C13 H13A 0.9600
C13 H13B 0.9600
C13 H13C 0.9600
C14 H14A 0.9600
C14 H14B 0.9600
C14 H14C 0.9600
C15 H15A 0.9600
C15 H15B 0.9600
C15 H15C 0.9600
C16 C21 1.378(5)
C16 C17 1.395(5)
C17 C18 1.375(5)
C18 C19 1.375(5)
C19 C20 1.374(5)
C20 C21 1.369(5)
C22 C23 1.383(5)
C22 C27 1.389(5)
C23 C24 1.379(5)
C24 C25 1.372(6)
C25 C26 1.375(5)
C26 C27 1.370(5)
C28 C29 1.383(5)
C28 C33 1.386(6)
C29 C30 1.386(6)
C30 C31 1.368(6)
C31 C32 1.370(6)
C32 C33 1.386(6)
C37 H37A 0.9700
C37 H37B 0.9700

loop_
_geom_torsion_atom_site_label_1
_geom_torsion_atom_site_label_2
_geom_torsion_atom_site_label_3
_geom_torsion_atom_site_label_4
_geom_torsion
N1 Ge1 O1 B1 -156.7(3)
N2 Ge1 O1 B1 104.9(3)
Cl1 Ge1 O1 B1 -24.2(4)
O1 Ge1 N1 C1 -114.3(3)
N2 Ge1 N1 C1 3.6(3)
Cl1 Ge1 N1 C1 115.3(2)
O1 Ge1 N1 C8 57.1(3)
N2 Ge1 N1 C8 175.0(3)
Cl1 Ge1 N1 C8 -73.3(3)
O1 Ge1 N2 C7 108.5(3)
N1 Ge1 N2 C7 -4.5(3)
Cl1 Ge1 N2 C7 -121.6(2)
O1 Ge1 N2 C9 -65.4(3)
N1 Ge1 N2 C9 -178.4(3)
Cl1 Ge1 N2 C9 64.5(3)
Ge1 O1 B1 C22 71.8(4)
Ge1 O1 B1 C16 -175.4(2)
Ge1 O1 B1 C28 -54.6(4)
C8 N1 C1 C2 5.3(5)
Ge1 N1 C1 C2 177.0(3)
C8 N1 C1 C7 -173.7(3)
Ge1 N1 C1 C7 -2.0(4)
N1 C1 C2 C3 178.2(4)
C7 C1 C2 C3 -2.9(7)
C1 C2 C3 C4 3.0(7)
C2 C3 C4 C5 1.1(7)
C3 C4 C5 C6 -1.5(7)
C4 C5 C6 C7 -3.3(8)
C9 N2 C7 C6 0.1(5)
Ge1 N2 C7 C6 -173.9(3)
C9 N2 C7 C1 178.3(3)
Ge1 N2 C7 C1 4.4(4)
C5 C6 C7 N2 -175.9(4)
C5 C6 C7 C1 6.1(7)
N1 C1 C7 N2 -1.6(4)
C2 C1 C7 N2 179.5(3)
N1 C1 C7 C6 176.6(3)
C2 C1 C7 C6 -2.3(6)
C1 N1 C8 C10 -80.1(4)
Ge1 N1 C8 C10 109.2(3)
C7 N2 C9 C11 73.1(5)
Ge1 N2 C9 C11 -113.6(3)
N1 C8 C10 C12 -68.5(4)
N1 C8 C10 C13 168.6(3)
N2 C9 C11 C14 61.2(5)
N2 C9 C11 C15 -175.3(3)
O1 B1 C16 C21 137.6(4)
C22 B1 C16 C21 -101.6(4)
C28 B1 C16 C21 22.0(5)
O1 B1 C16 C17 -43.7(4)
C22 B1 C16 C17 77.1(4)
C28 B1 C16 C17 -159.3(3)
C21 C16 C17 F1 175.8(3)
B1 C16 C17 F1 -3.1(5)
C21 C16 C17 C18 -3.7(5)
B1 C16 C17 C18 177.4(3)
F1 C17 C18 F2 3.8(5)
C16 C17 C18 F2 -176.6(3)
F1 C17 C18 C19 -177.3(3)
C16 C17 C18 C19 2.2(6)
F2 C18 C19 F3 0.6(5)
C17 C18 C19 F3 -178.3(3)
F2 C18 C19 C20 179.9(3)
C17 C18 C19 C20 1.0(6)
F3 C19 C20 F4 -0.8(5)
C18 C19 C20 F4 180.0(3)
F3 C19 C20 C21 176.9(3)
C18 C19 C20 C21 -2.4(6)
F4 C20 C21 F5 -0.7(5)
C19 C20 C21 F5 -178.3(3)
F4 C20 C21 C16 178.3(3)
C19 C20 C21 C16 0.7(6)
C17 C16 C21 F5 -178.8(3)
B1 C16 C21 F5 0.0(6)
C17 C16 C21 C20 2.2(6)
B1 C16 C21 C20 -179.0(4)
O1 B1 C22 C23 9.7(6)
C16 B1 C22 C23 -103.8(4)
C28 B1 C22 C23 132.3(4)
O1 B1 C22 C27 -177.8(3)
C16 B1 C22 C27 68.6(4)
C28 B1 C22 C27 -55.3(5)
C27 C22 C23 F6 -179.2(3)
B1 C22 C23 F6 -6.4(6)
C27 C22 C23 C24 1.3(6)
B1 C22 C23 C24 174.1(4)
F6 C23 C24 F7 -0.9(5)
C22 C23 C24 F7 178.7(4)
F6 C23 C24 C25 178.8(3)
C22 C23 C24 C25 -1.6(6)
F7 C24 C25 F8 1.8(6)
C23 C24 C25 F8 -177.9(4)
F7 C24 C25 C26 -179.0(4)
C23 C24 C25 C26 1.2(6)
F8 C25 C26 F9 0.3(6)
C24 C25 C26 F9 -178.8(4)
F8 C25 C26 C27 178.5(4)
C24 C25 C26 C27 -0.7(6)
F9 C26 C27 F10 -0.9(5)
C25 C26 C27 F10 -179.0(3)
F9 C26 C27 C22 178.5(3)
C25 C26 C27 C22 0.4(6)
C23 C22 C27 F10 178.8(3)
B1 C22 C27 F10 5.3(5)
C23 C22 C27 C26 -0.7(6)
B1 C22 C27 C26 -174.1(4)
O1 B1 C28 C29 -68.7(4)
C22 B1 C28 C29 164.1(3)
C16 B1 C28 C29 46.0(5)
O1 B1 C28 C33 102.8(4)
C22 B1 C28 C33 -24.5(5)
C16 B1 C28 C33 -142.6(4)
C33 C28 C29 F11 -176.5(3)
B1 C28 C29 F11 -4.2(5)
C33 C28 C29 C30 3.5(6)
B1 C28 C29 C30 175.8(4)
F11 C29 C30 F12 -2.5(5)
C28 C29 C30 F12 177.4(3)
F11 C29 C30 C31 176.0(3)
C28 C29 C30 C31 -4.1(6)
F12 C30 C31 F13 1.0(6)
C29 C30 C31 F13 -177.5(4)
F12 C30 C31 C32 -179.8(4)
C29 C30 C31 C32 1.7(6)
F13 C31 C32 F14 -0.9(6)
C30 C31 C32 F14 179.9(4)
F13 C31 C32 C33 -179.9(4)
C30 C31 C32 C33 0.9(6)
F14 C32 C33 F15 0.1(5)
C31 C32 C33 F15 179.1(3)
F14 C32 C33 C28 179.7(3)
C31 C32 C33 C28 -1.3(6)
C29 C28 C33 F15 178.7(3)
B1 C28 C33 F15 6.8(6)
C29 C28 C33 C32 -0.8(6)
B1 C28 C33 C32 -172.8(4)
